data_4505636
loop_
_publ_author_name
'Velvadapu, Venkata'
'Glassford, Ian'
'Lee, Miseon'
'Paul, Tapas'
'Debrosse, Charles'
'Klepacki, Dorota'
'Small, Meagan C.'
'Mackerell, Jr, Alexander D'
'Andrade, Rodrigo B.'

_publ_section_title
;
 Desmethyl Macrolides: Synthesis and Evaluation of 4,10-Didesmethyl
 Telithromycin.
;
_journal_issue 3
_journal_name_full 'ACS medicinal chemistry letters'
_journal_page_first 211
_journal_page_last 215
_journal_paper_doi 10.1021/ml200254h
_journal_volume 3
_journal_year 2012
_chemical_formula_sum 'C26 H29 F3 O6'
_chemical_formula_weight 494.49
_space_group_IT_number 19
_symmetry_cell_setting orthorhombic
_symmetry_Int_Tables_number 19
_symmetry_space_group_name_Hall 'P 2ac 2ab'
_symmetry_space_group_name_H-M 'P 21 21 21'
_atom_sites_solution_hydrogens geom
_atom_sites_solution_primary direct
_audit_creation_method SHELXL-97
_cell_angle_alpha 90.00
_cell_angle_beta 90.00
_cell_angle_gamma 90.00
_cell_formula_units_Z 4
_cell_length_a 7.2195(17)
_cell_length_b 12.224(3)
_cell_length_c 28.170(6)
_cell_measurement_temperature 213(1)
_cell_volume 2486.0(10)
_computing_data_collection 'CrystalClear (Rigaku, 1999)'
_computing_data_reduction 'CrystalClear (Rigaku, 1999)'
_computing_structure_refinement 'SHELXL-97 (Sheldrick, 1997)'
_computing_structure_solution 'SIR97 (Altomare, 1999)'
_diffrn_ambient_temperature 213(1)
_diffrn_measured_fraction_theta_full 0.994
_diffrn_measured_fraction_theta_max 0.994
_diffrn_measurement_device 'CCD Area Detector'
_diffrn_measurement_device_type 'Rigaku Mercury'
_diffrn_measurement_method 'phi and omega rotations'
_diffrn_radiation_monochromator graphite
_diffrn_radiation_source 'rotating anode'
_diffrn_radiation_type MoK\a
_diffrn_radiation_wavelength 0.71073
_diffrn_reflns_av_R_equivalents 0.0229
_diffrn_reflns_av_sigmaI/netI 0.0349
_diffrn_reflns_limit_h_max 8
_diffrn_reflns_limit_h_min -7
_diffrn_reflns_limit_k_max 14
_diffrn_reflns_limit_k_min -13
_diffrn_reflns_limit_l_max 33
_diffrn_reflns_limit_l_min -29
_diffrn_reflns_number 9616
_diffrn_reflns_theta_full 25.02
_diffrn_reflns_theta_max 25.02
_diffrn_reflns_theta_min 2.89
_exptl_absorpt_coefficient_mu 0.107
_exptl_absorpt_correction_T_max 1.0000
_exptl_absorpt_correction_T_min 0.7532
_exptl_absorpt_correction_type multi-scan
_exptl_crystal_density_diffrn 1.321
_exptl_crystal_density_method 'not measured'
_exptl_crystal_F_000 1040
_exptl_crystal_size_max 0.35
_exptl_crystal_size_mid 0.20
_exptl_crystal_size_min 0.10
_refine_diff_density_max 0.131
_refine_diff_density_min -0.230
_refine_diff_density_rms 0.040
_refine_ls_abs_structure_details 'Flack H D (1983), Acta Cryst. A39, 876-881'
_refine_ls_abs_structure_Flack 0.7(8)
_refine_ls_extinction_method none
_refine_ls_goodness_of_fit_ref 1.086
_refine_ls_hydrogen_treatment constr
_refine_ls_matrix_type full
_refine_ls_number_parameters 320
_refine_ls_number_reflns 4369
_refine_ls_number_restraints 0
_refine_ls_restrained_S_all 1.086
_refine_ls_R_factor_all 0.0546
_refine_ls_R_factor_gt 0.0429
_refine_ls_shift/su_max 0.001
_refine_ls_shift/su_mean 0.000
_refine_ls_structure_factor_coef Fsqd
_refine_ls_weighting_details 'calc w=1/[\s^2^(Fo^2^)+(0.0595P)^2^+0.0150P] where P=(Fo^2^+2Fc^2^)/3'
_refine_ls_weighting_scheme calc
_refine_ls_wR_factor_gt 0.0991
_refine_ls_wR_factor_ref 0.1101
_reflns_number_gt 3680
_reflns_number_total 4369
_reflns_threshold_expression >2sigma(I)
_cod_data_source_file ml200254h_si_002.cif
_cod_data_source_block shelxl
_cod_depositor_comments
;
The following automatic conversions were performed:
'_atom_site_symetry_multiplicity' tag replaced with
'_atom_site_symmetry_multiplicity'.

Automatic conversion script
Id: cif_correct_tags 1440 2010-10-19 06:21:57Z saulius 

 Adding full bibliography for 4505636.cif.
;
_cod_original_cell_volume 2486.0(9)
_cod_original_sg_symbol_H-M 'P 21 21 21 '
_cod_database_code 4505636

loop_
_symmetry_equiv_pos_as_xyz
'x, y, z'
'x+1/2, -y+1/2, -z'
'-x, y+1/2, -z+1/2'
'-x+1/2, -y, z+1/2'

loop_
_atom_site_label
_atom_site_type_symbol
_atom_site_fract_x
_atom_site_fract_y
_atom_site_fract_z
_atom_site_U_iso_or_equiv
_atom_site_adp_type
_atom_site_occupancy
_atom_site_symmetry_multiplicity
_atom_site_calc_flag
_atom_site_refinement_flags
C1 C 0.5817(3) 0.44631(17) 0.56802(8) 0.0392(5) Uani 1 1 d .
C2 C 0.5932(4) 0.32892(17) 0.58691(9) 0.0436(5) Uani 1 1 d .
H2A H 0.7059 0.2935 0.5761 0.058 Uiso 1 1 calc R
H2B H 0.5911 0.3283 0.6213 0.058 Uiso 1 1 calc R
C3 C 0.4224(4) 0.27115(18) 0.56678(9) 0.0470(6) Uani 1 1 d .
H3 H 0.4573 0.2327 0.5376 0.063 Uiso 1 1 calc R
C4 C 0.2942(4) 0.3640(2) 0.55438(9) 0.0531(6) Uani 1 1 d .
C5 C 0.6847(4) 0.4642(2) 0.52179(8) 0.0545(6) Uani 1 1 d .
H5A H 0.6464 0.4103 0.4990 0.082 Uiso 1 1 calc R
H5B H 0.8155 0.4577 0.5272 0.082 Uiso 1 1 calc R
H5C H 0.6575 0.5359 0.5098 0.082 Uiso 1 1 calc R
C6 C 0.3294(4) 0.1906(2) 0.60029(11) 0.0588(7) Uani 1 1 d .
H6A H 0.2921 0.2280 0.6287 0.088 Uiso 1 1 calc R
H6B H 0.4149 0.1333 0.6082 0.088 Uiso 1 1 calc R
H6C H 0.2225 0.1596 0.5851 0.088 Uiso 1 1 calc R
C7 C 0.6284(3) 0.52945(16) 0.60660(7) 0.0368(5) Uani 1 1 d .
H7 H 0.5567 0.5122 0.6352 0.049 Uiso 1 1 calc R
C8 C 0.8334(3) 0.53296(19) 0.61939(8) 0.0427(5) Uani 1 1 d .
H8A H 0.8802 0.4587 0.6215 0.057 Uiso 1 1 calc R
H8B H 0.9006 0.5699 0.5943 0.057 Uiso 1 1 calc R
C9 C 0.8696(4) 0.59130(19) 0.66599(8) 0.0493(6) Uani 1 1 d .
H9A H 1.0018 0.5973 0.6716 0.066 Uiso 1 1 calc R
H9B H 0.8172 0.6643 0.6652 0.066 Uiso 1 1 calc R
C10 C 0.8314(6) 0.5631(3) 0.74900(9) 0.0763(9) Uani 1 1 d .
H10A H 0.9652 0.5624 0.7521 0.101 Uiso 1 1 calc R
H10B H 0.7819 0.5108 0.7716 0.101 Uiso 1 1 calc R
C11 C 0.7620(4) 0.6753(2) 0.76205(8) 0.0507(6) Uani 1 1 d .
C12 C 0.8816(5) 0.7554(3) 0.77582(10) 0.0742(9) Uani 1 1 d .
H12 H 1.0082 0.7413 0.7766 0.099 Uiso 1 1 calc R
C13 C 0.8162(9) 0.8579(3) 0.78870(13) 0.1025(16) Uani 1 1 d .
H13 H 0.8991 0.9115 0.7986 0.136 Uiso 1 1 calc R
C14 C 0.6333(10) 0.8808(3) 0.78703(13) 0.1087(19) Uani 1 1 d .
H14 H 0.5911 0.9501 0.7952 0.145 Uiso 1 1 calc R
C15 C 0.5102(6) 0.8020(4) 0.77334(12) 0.0941(14) Uani 1 1 d .
H15 H 0.3841 0.8172 0.7723 0.125 Uiso 1 1 calc R
C16 C 0.5755(5) 0.6985(3) 0.76088(9) 0.0645(7) Uani 1 1 d .
H16 H 0.4921 0.6445 0.7517 0.086 Uiso 1 1 calc R
C17 C 0.4407(3) 0.69072(18) 0.61324(7) 0.0382(5) Uani 1 1 d .
C18 C 0.4006(3) 0.80230(16) 0.59027(7) 0.0347(5) Uani 1 1 d .
C19 C 0.5519(3) 0.88474(17) 0.60385(8) 0.0372(5) Uani 1 1 d .
C20 C 0.6222(3) 0.95688(18) 0.57013(8) 0.0414(5) Uani 1 1 d .
H20 H 0.5805 0.9532 0.5389 0.055 Uiso 1 1 calc R
C21 C 0.7532(3) 1.0339(2) 0.58264(9) 0.0491(6) Uani 1 1 d .
H21 H 0.8000 1.0813 0.5598 0.065 Uiso 1 1 calc R
C22 C 0.8149(4) 1.0409(2) 0.62847(10) 0.0566(7) Uani 1 1 d .
H22 H 0.9024 1.0933 0.6368 0.075 Uiso 1 1 calc R
C23 C 0.7466(4) 0.9698(2) 0.66240(9) 0.0570(7) Uani 1 1 d .
H23 H 0.7883 0.9746 0.6936 0.076 Uiso 1 1 calc R
C24 C 0.6164(3) 0.8916(2) 0.65015(8) 0.0474(6) Uani 1 1 d .
H24 H 0.5719 0.8435 0.6731 0.063 Uiso 1 1 calc R
C25 C 0.2831(4) 0.7173(2) 0.51745(9) 0.0539(7) Uani 1 1 d .
H25A H 0.2924 0.6493 0.5343 0.081 Uiso 1 1 calc R
H25B H 0.3244 0.7072 0.4854 0.081 Uiso 1 1 calc R
H25C H 0.1565 0.7414 0.5174 0.081 Uiso 1 1 calc R
C26 C 0.2129(3) 0.84539(18) 0.60856(9) 0.0440(5) Uani 1 1 d .
O1 O 0.3818(2) 0.46145(12) 0.55814(6) 0.0486(4) Uani 1 1 d .
O2 O 0.1339(3) 0.35965(17) 0.54290(8) 0.0763(6) Uani 1 1 d .
O3 O 0.7847(3) 0.52810(14) 0.70252(5) 0.0598(5) Uani 1 1 d .
O4 O 0.5757(2) 0.63877(11) 0.58966(5) 0.0376(4) Uani 1 1 d .
O5 O 0.3638(3) 0.65737(13) 0.64826(6) 0.0568(5) Uani 1 1 d .
O6 O 0.3967(2) 0.79806(12) 0.54031(5) 0.0418(4) Uani 1 1 d .
F1 F 0.0721(2) 0.77586(12) 0.60105(6) 0.0599(4) Uani 1 1 d .
F2 F 0.1692(2) 0.93749(11) 0.58529(6) 0.0598(4) Uani 1 1 d .
F3 F 0.2125(2) 0.86901(13) 0.65476(5) 0.0603(4) Uani 1 1 d .

loop_
_atom_site_aniso_label
_atom_site_aniso_U_11
_atom_site_aniso_U_22
_atom_site_aniso_U_33
_atom_site_aniso_U_23
_atom_site_aniso_U_13
_atom_site_aniso_U_12
C1 0.0399(12) 0.0333(11) 0.0445(11) -0.0036(9) -0.0006(11) 0.0023(10)
C2 0.0485(14) 0.0314(11) 0.0511(12) -0.0006(10) -0.0017(12) 0.0040(11)
C3 0.0519(14) 0.0367(12) 0.0525(13) -0.0122(10) 0.0049(13) -0.0020(12)
C4 0.0509(16) 0.0525(15) 0.0559(14) -0.0086(12) -0.0058(13) -0.0016(14)
C5 0.0658(17) 0.0551(15) 0.0425(12) -0.0036(11) 0.0043(13) 0.0008(14)
C6 0.0576(16) 0.0423(13) 0.0765(17) -0.0052(13) 0.0115(15) -0.0070(13)
C7 0.0445(13) 0.0294(10) 0.0364(10) 0.0030(9) 0.0019(10) 0.0046(10)
C8 0.0425(13) 0.0404(12) 0.0451(12) -0.0007(10) 0.0000(10) 0.0040(11)
C9 0.0561(16) 0.0407(13) 0.0511(13) -0.0017(11) -0.0077(12) 0.0025(12)
C10 0.113(3) 0.0714(18) 0.0447(13) -0.0092(13) -0.0204(17) 0.0290(19)
C11 0.0621(17) 0.0549(15) 0.0350(11) -0.0024(10) -0.0018(12) 0.0011(13)
C12 0.078(2) 0.090(2) 0.0544(15) -0.0060(16) 0.0082(16) -0.0298(19)
C13 0.179(5) 0.065(2) 0.063(2) -0.0131(17) 0.028(3) -0.052(3)
C14 0.208(6) 0.058(2) 0.060(2) 0.0093(17) 0.049(3) 0.018(3)
C15 0.108(3) 0.109(3) 0.065(2) 0.026(2) 0.029(2) 0.050(3)
C16 0.0655(19) 0.0715(19) 0.0565(16) 0.0048(14) -0.0034(15) -0.0014(17)
C17 0.0392(12) 0.0361(11) 0.0393(11) -0.0003(10) -0.0012(11) 0.0019(11)
C18 0.0391(12) 0.0307(10) 0.0343(10) -0.0002(9) 0.0014(10) 0.0032(10)
C19 0.0358(11) 0.0323(11) 0.0436(11) -0.0034(10) -0.0007(10) 0.0047(10)
C20 0.0415(13) 0.0388(12) 0.0439(11) -0.0024(10) 0.0032(11) 0.0045(11)
C21 0.0445(14) 0.0404(13) 0.0623(15) -0.0022(11) 0.0113(12) -0.0027(11)
C22 0.0445(14) 0.0514(15) 0.0740(17) -0.0134(14) -0.0027(13) -0.0068(13)
C23 0.0545(16) 0.0623(17) 0.0542(14) -0.0105(13) -0.0122(13) -0.0051(14)
C24 0.0503(15) 0.0516(14) 0.0403(11) -0.0003(10) -0.0045(12) -0.0021(12)
C25 0.0563(16) 0.0542(15) 0.0512(13) -0.0081(12) -0.0149(13) -0.0046(14)
C26 0.0406(13) 0.0386(13) 0.0526(12) -0.0011(11) 0.0012(12) 0.0020(11)
O1 0.0486(10) 0.0395(9) 0.0577(9) -0.0025(7) -0.0113(8) 0.0030(8)
O2 0.0534(13) 0.0735(14) 0.1019(15) -0.0065(12) -0.0231(11) -0.0030(11)
O3 0.0931(15) 0.0450(9) 0.0413(8) -0.0002(7) -0.0020(9) 0.0007(10)
O4 0.0423(8) 0.0310(7) 0.0396(7) 0.0023(6) 0.0059(7) 0.0038(7)
O5 0.0625(12) 0.0504(10) 0.0576(10) 0.0147(8) 0.0215(9) 0.0144(9)
O6 0.0496(10) 0.0400(8) 0.0358(7) -0.0021(6) -0.0049(7) -0.0052(8)
F1 0.0407(8) 0.0555(8) 0.0835(10) -0.0026(8) 0.0066(8) -0.0045(7)
F2 0.0505(8) 0.0464(8) 0.0826(10) 0.0126(7) 0.0078(8) 0.0149(7)
F3 0.0563(9) 0.0683(9) 0.0562(8) -0.0135(7) 0.0131(7) 0.0100(8)

loop_
_atom_type_symbol
_atom_type_description
_atom_type_scat_dispersion_real
_atom_type_scat_dispersion_imag
_atom_type_scat_source
C C 0.0033 0.0016 'International Tables Vol C Tables 4.2.6.8 and 6.1.1.4'
H H 0.0000 0.0000 'International Tables Vol C Tables 4.2.6.8 and 6.1.1.4'
O O 0.0106 0.0060 'International Tables Vol C Tables 4.2.6.8 and 6.1.1.4'
F F 0.0171 0.0103 'International Tables Vol C Tables 4.2.6.8 and 6.1.1.4'

loop_
_geom_angle_atom_site_label_1
_geom_angle_atom_site_label_2
_geom_angle_atom_site_label_3
_geom_angle
O1 C1 C5 107.37(19)
O1 C1 C7 105.43(17)
C5 C1 C7 114.04(19)
O1 C1 C2 103.60(18)
C5 C1 C2 114.0(2)
C7 C1 C2 111.37(18)
C3 C2 C1 105.05(19)
C4 C3 C6 111.2(2)
C4 C3 C2 103.51(18)
C6 C3 C2 115.1(2)
O2 C4 O1 120.7(3)
O2 C4 C3 128.4(3)
O1 C4 C3 111.0(2)
O4 C7 C8 107.64(18)
O4 C7 C1 108.49(16)
C8 C7 C1 113.71(19)
C9 C8 C7 112.7(2)
O3 C9 C8 107.20(19)
O3 C10 C11 114.9(2)
C12 C11 C16 118.6(3)
C12 C11 C10 120.9(3)
C16 C11 C10 120.5(3)
C11 C12 C13 120.5(4)
C14 C13 C12 120.7(4)
C13 C14 C15 120.0(4)
C14 C15 C16 119.4(4)
C11 C16 C15 120.7(3)
O5 C17 O4 125.6(2)
O5 C17 C18 124.0(2)
O4 C17 C18 110.43(17)
O6 C18 C19 106.69(17)
O6 C18 C17 113.05(16)
C19 C18 C17 110.11(17)
O6 C18 C26 109.21(17)
C19 C18 C26 108.54(16)
C17 C18 C26 109.14(18)
C24 C19 C20 118.7(2)
C24 C19 C18 120.9(2)
C20 C19 C18 120.4(2)
C21 C20 C19 120.5(2)
C22 C21 C20 120.4(2)
C21 C22 C23 119.8(2)
C22 C23 C24 120.2(2)
C23 C24 C19 120.3(2)
F3 C26 F2 107.16(19)
F3 C26 F1 106.83(19)
F2 C26 F1 106.06(19)
F3 C26 C18 113.70(19)
F2 C26 C18 109.27(19)
F1 C26 C18 113.37(18)
C4 O1 C1 111.12(18)
C10 O3 C9 113.6(2)
C17 O4 C7 117.31(16)
C18 O6 C25 118.99(18)

loop_
_geom_bond_atom_site_label_1
_geom_bond_atom_site_label_2
_geom_bond_distance
C1 O1 1.481(3)
C1 C5 1.516(3)
C1 C7 1.526(3)
C1 C2 1.533(3)
C2 C3 1.530(4)
C3 C4 1.505(4)
C3 C6 1.520(4)
C4 O2 1.203(3)
C4 O1 1.353(3)
C7 O4 1.469(2)
C7 C8 1.523(3)
C8 C9 1.517(3)
C9 O3 1.425(3)
C10 O3 1.418(3)
C10 C11 1.506(4)
C11 C12 1.363(4)
C11 C16 1.376(4)
C12 C13 1.388(6)
C13 C14 1.350(7)
C14 C15 1.366(7)
C15 C16 1.395(5)
C17 O5 1.203(3)
C17 O4 1.340(3)
C17 C18 1.537(3)
C18 O6 1.409(2)
C18 C19 1.535(3)
C18 C26 1.542(3)
C19 C24 1.388(3)
C19 C20 1.392(3)
C20 C21 1.380(3)
C21 C22 1.368(4)
C22 C23 1.382(4)
C23 C24 1.385(4)
C25 O6 1.436(3)
C26 F3 1.333(3)
C26 F2 1.340(3)
C26 F1 1.342(3)
